data_4341331
loop_
_publ_author_name
'Overgaard, Jacob'
'Walsh, James P. S.'
'Hathwar, Venkatesha R.'
'J\/orgensen, Mads R V'
'Hoffman, Christina'
'Platts, Jamie A.'
'Piltz, Ross'
'Winpenny, Richard E. P.'

_publ_section_title
;
 Relationships between Electron Density and Magnetic Properties in
 Water-Bridged Dimetal Complexes.
;
_journal_issue 21
_journal_name_full 'Inorganic chemistry'
_journal_page_first 11531
_journal_page_last 11539
_journal_paper_doi 10.1021/ic501411w
_journal_volume 53
_journal_year 2014
_chemical_formula_moiety 'C40 H68 Co2 N2 O13'
_chemical_formula_sum 'C40 H68 Co2 N2 O13'
_chemical_formula_weight 902.82
_space_group_crystal_system monoclinic
_space_group_IT_number 15
_space_group_name_Hall '-C 2yc'
_space_group_name_H-M_alt 'C 1 2/c 1'
_symmetry_space_group_name_Hall '-C 2yc'
_symmetry_space_group_name_H-M 'C 1 2/c 1'
_audit_conform_dict_location ftp://ftp.iucr.org/pub/cif_core.dic
_audit_conform_dict_name cif_core.dic
_audit_conform_dict_version 2.3
_audit_creation_date '04-Aug-08 T13:21:05-00:00'
_audit_creation_method 'XD routine XDCIF'
_cell_angle_alpha 90
_cell_angle_beta 96.6302(4)
_cell_angle_gamma 90
_cell_formula_units_Z 4
_cell_length_a 24.68792(11)
_cell_length_b 19.45652(10)
_cell_length_c 9.75336(4)
_cell_measurement_reflns_used 90436
_cell_measurement_temperature 90.0(6)
_cell_measurement_theta_max 59.9781
_cell_measurement_theta_min 2.4039
_cell_volume 4653.61(4)
_computing_molecular_graphics 'Volkov et al, (2006)'
_computing_publication_material 'Volkov et al, (2006)'
_computing_structure_refinement 'Volkov et al, (2006)'
_diffrn_ambient_temperature 90.0(6)
_diffrn_detector_area_resol_mean 10.3590
_diffrn_measured_fraction_theta_full 0.9999
_diffrn_measured_fraction_theta_max 0.9988
_diffrn_measurement_method '\w scans'
_diffrn_radiation_monochromator mirror
_diffrn_radiation_source 'SuperNova (Mo) X-ray Source'
_diffrn_radiation_type 'Mo K\a'
_diffrn_radiation_wavelength 0.7107
_diffrn_reflns_av_R_equivalents 0.0488
_diffrn_reflns_limit_h_max 60
_diffrn_reflns_limit_h_min -60
_diffrn_reflns_limit_k_max 47
_diffrn_reflns_limit_k_min -47
_diffrn_reflns_limit_l_max 23
_diffrn_reflns_limit_l_min -23
_diffrn_reflns_number 345652
_diffrn_reflns_theta_full 57.6082
_diffrn_reflns_theta_max 59.9781
_diffrn_reflns_theta_min 2.4039
_exptl_absorpt_coefficient_mu 0.772
_exptl_absorpt_correction_T_max 1.196
_exptl_absorpt_correction_T_min 0.934
_exptl_absorpt_correction_type gaussian
_exptl_absorpt_process_details
;
CrysAlisPro, Agilent Technologies,
Version 1.171.36.21 (release 14-08-2012 CrysAlis171 .NET)
(compiled Sep 14 2012,17:21:16)
Numerical absorption correction based on gaussian integration over
                        a multifaceted crystal model
;
_exptl_crystal_density_diffrn 1.289
_exptl_crystal_description Block
_exptl_crystal_F_000 1920
_exptl_crystal_size_max 0.3528
_exptl_crystal_size_mid 0.2712
_exptl_crystal_size_min 0.2033
_refine_diff_density_max 0.45
_refine_diff_density_min -0.29
_refine_diff_density_rms 0.037
_refine_ls_extinction_method none
_refine_ls_goodness_of_fit_ref 1.069
_refine_ls_matrix_type full
_refine_ls_number_parameters 712
_refine_ls_number_reflns 22187
_refine_ls_number_restraints 0
_refine_ls_R_factor_all 0.025
_refine_ls_R_factor_gt 0.018
_refine_ls_shift/su_max 0.00001
_refine_ls_structure_factor_coef Fsqd
_refine_ls_weighting_details
;
        calc w2 = 1/[s^2^(Fo^2^)]
;
_refine_ls_weighting_scheme calc
_refine_ls_wR_factor_ref 0.042
_reflns_number_gt 22187
_reflns_number_total 35365
_cod_data_source_file ic501411w_si_001.cif
_cod_data_source_block Co_X
_cod_depositor_comments 'Adding full bibliography for 4341331--4341334.cif.'
_cod_database_code 4341331

loop_
_space_group_symop_id
_space_group_symop_operation_xyz
1 +X,+Y,+Z
2 -X,+Y,1/2-Z
3 -X,-Y,-Z
4 +X,-Y,1/2+Z
5 1/2+X,1/2+Y,+Z
6 1/2-X,1/2-Y,-Z
7 1/2-X,1/2+Y,1/2-Z
8 1/2+X,1/2-Y,1/2+Z

loop_
_atom_local_axes_atom_label
_atom_local_axes_atom0
_atom_local_axes_ax1
_atom_local_axes_atom1
_atom_local_axes_atom2
_atom_local_axes_ax2
CO(1) O(7) X CO(1) O(5) Y
O(1) C(1) X O(1) O(2) Y
O(2) C(1) X O(2) O(1) Y
O(3) C(6) X O(3) O(4) Y
O(4) C(6) X O(4) O(3) Y
O(5) C(11) X O(5) O(6) Y
O(6) CO(1) X O(6) O(5) Y
O(7) DUM0 Z O(7) CO(1) Y
N(1) C(16) X N(1) C(20) Y
N(1A) C(16A) X N(1) C(20A) Y
C(1) O(1) X C(1) O(2) Y
C(2) C(1) Z C(2) C(3) Y
C(3) C(2) Z C(3) H(3C) Y
C(4) C(2) Z C(4) H(4C) Y
C(5) C(2) Z C(5) H(5A) Y
C(6) O(4) X C(6) O(3) Y
C(7) C(6) Z C(7) C(8) Y
C(8) C(7) Z C(8) H(8B) Y
C(9) C(7) Z C(9) H(9B) Y
C(10) C(7) Z C(10) H(10B) Y
C(11) O(5) X C(11) C(12) Y
C(12) C(11) Z C(12) C(15) Y
C(13) C(12) Z C(13) H(13C) Y
C(14) C(12) Z C(14) H(14B) Y
C(15) C(12) Z C(15) H(15B) Y
C(16) C(17) X C(16) N(1) Y
C(17) C(18) X C(17) C(16) Y
C(18) C(19) X C(18) C(17) Y
C(19) C(20) X C(19) C(18) Y
C(20) N(1) X C(20) C(19) Y
C(16A) C(17A) X C(16A) N(1A) Y
C(17A) C(18A) X C(17A) C(16A) Y
C(18A) C(19A) X C(18A) C(17A) Y
C(19A) C(20A) X C(19A) C(18A) Y
C(20A) N(1A) X C(20A) C(19A) Y
H(3A) C(3) Z H(3A) H(3B) Y
H(3B) C(3) Z H(3B) H(3A) Y
H(3C) C(3) Z H(3C) H(3A) Y
H(4A) C(4) Z H(4A) H(4B) Y
H(4B) C(4) Z H(4B) H(4A) Y
H(4C) C(4) Z H(4C) H(4B) Y
H(5A) C(5) Z H(5A) H(5B) Y
H(5B) C(5) Z H(5B) H(5A) Y
H(5C) C(5) Z H(5C) H(5B) Y
H(8A) C(8) Z H(8A) H(8B) Y
H(8B) C(8) Z H(8B) H(8A) Y
H(8C) C(8) Z H(8C) H(8A) Y
H(9A) C(9) Z H(9A) H(9B) Y
H(9B) C(9) Z H(9B) H(9A) Y
H(9C) C(9) Z H(9C) H(9A) Y
H(10A) C(10) Z H(10A) H(10C) Y
H(10B) C(10) Z H(10B) H(10C) Y
H(10C) C(10) Z H(10C) H(10B) Y
H(13A) C(13) Z H(13A) H(13B) Y
H(13B) C(13) Z H(13B) H(13A) Y
H(13C) C(13) Z H(13C) H(13A) Y
H(14A) C(14) Z H(14A) H(14B) Y
H(14B) C(14) Z H(14B) H(14A) Y
H(14C) C(14) Z H(14C) H(14B) Y
H(15A) C(15) Z H(15A) H(15C) Y
H(15B) C(15) Z H(15B) H(15C) Y
H(15C) C(15) Z H(15C) H(15A) Y
H(16) C(16) Z H(16) N(1) Y
H(17) C(17) Z H(17) C(18) Y
H(18) C(18) Z H(18) C(19) Y
H(19) C(19) Z H(19) C(20) Y
H(20) C(20) Z H(20) N(1) Y
H(16A) C(16A) Z H(16) N(1) Y
H(17A) C(17A) Z H(17) C(18) Y
H(18A) C(18A) Z H(18) C(19) Y
H(19A) C(19A) Z H(19) C(20) Y
H(20A) C(20A) Z H(20) N(1) Y
H(2) O(2) Z H(2) O(3) Y
H(7) O(7) Z H(7) CO(1) Y

loop_
_atom_rho_multipole_atom_label
_atom_rho_multipole_coeff_Pv
_atom_rho_multipole_coeff_P00
_atom_rho_multipole_coeff_P11
_atom_rho_multipole_coeff_P1-1
_atom_rho_multipole_coeff_P10
_atom_rho_multipole_coeff_P20
_atom_rho_multipole_coeff_P21
_atom_rho_multipole_coeff_P2-1
_atom_rho_multipole_coeff_P22
_atom_rho_multipole_coeff_P2-2
_atom_rho_multipole_coeff_P30
_atom_rho_multipole_coeff_P31
_atom_rho_multipole_coeff_P3-1
_atom_rho_multipole_coeff_P32
_atom_rho_multipole_coeff_P3-2
_atom_rho_multipole_coeff_P33
_atom_rho_multipole_coeff_P3-3
_atom_rho_multipole_coeff_P40
_atom_rho_multipole_coeff_P41
_atom_rho_multipole_coeff_P4-1
_atom_rho_multipole_coeff_P42
_atom_rho_multipole_coeff_P4-2
_atom_rho_multipole_coeff_P43
_atom_rho_multipole_coeff_P4-3
_atom_rho_multipole_coeff_P44
_atom_rho_multipole_coeff_P4-4
_atom_rho_multipole_kappa
_atom_rho_multipole_kappa_prime0
_atom_rho_multipole_kappa_prime1
_atom_rho_multipole_kappa_prime2
_atom_rho_multipole_kappa_prime3
_atom_rho_multipole_kappa_prime4
Co(1) 8.25(2) 0 -0.011(3) 0.012(3) 0.033(4) -0.150(13) 0.051(10) 0.009(7) -0.004(9) 0.063(8) 0.003(4) -0.004(4) 0.001(4) 0.004(4) 0.026(4) -0.001(4) 0.004(4) -0.045(6) 0.045(6) -0.011(6) 0.008(6) 0.149(6) 0.009(6) 0.070(6) 0.121(6) -0.069(6) 0.9754(13) 1 1.21(6) 0.646(16) 1.17(18) 0.902(19)
O(1) 6.44(3) 0 -0.019(6) 0.009(5) -0.028(6) -0.043(6) -0.007(5) 0.017(5) -0.037(5) 0.012(5) -0.003(8) -0.004(7) -0.005(7) -0.001(7) -0.016(7) 0.047(7) 0.006(6) -0.003(10) 0.005(9) -0.010(9) -0.015(9) -0.018(9) 0.001(8) -0.015(8) 0.011(8) 0.018(8) 0.9835(10) 1.20(2) 1.20(2) 1.20(2) 1.20(2) 1.20(2)
O(2) 6.12(3) 0 -0.027(6) -0.042(7) -0.097(8) 0.010(9) -0.004(8) -0.011(8) -0.041(6) -0.015(6) -0.045(11) 0.095(10) 0.066(10) 0.001(9) -0.011(9) 0.053(7) -0.010(7) -0.033(15) -0.012(13) -0.009(13) 0.012(12) 0.001(12) -0.014(11) -0.003(10) 0.014(8) 0.011(8) 0.9835(10) 1.20(2) 1.20(2) 1.20(2) 1.20(2) 1.20(2)
O(3) 6.56(3) 0 -0.051(6) 0.008(5) -0.015(6) 0.006(6) -0.001(6) -0.014(6) -0.027(5) 0.007(5) -0.019(8) 0.029(7) 0.031(7) -0.006(7) -0.006(7) 0.035(6) 0.006(6) 0.007(10) -0.004(9) 0.012(9) -0.001(9) 0.006(9) 0.005(8) 0.010(8) 0.007(7) 0.002(7) 0.9835(10) 1.20(2) 1.20(2) 1.20(2) 1.20(2) 1.20(2)
O(4) 6.52(3) 0 -0.049(6) 0.006(5) -0.021(6) -0.005(7) -0.003(6) 0.002(6) -0.039(5) 0.011(5) -0.028(8) 0.056(8) 0.036(8) 0.010(7) -0.006(7) 0.029(6) -0.003(6) -0.000(11) 0.002(10) 0.004(10) -0.003(9) -0.015(10) -0.007(9) 0.006(9) 0.011(8) 0.004(8) 0.9835(10) 1.20(2) 1.20(2) 1.20(2) 1.20(2) 1.20(2)
O(5) 6.49(3) 0 -0.071(6) 0.033(5) 0.035(6) 0.044(6) 0.003(6) -0.048(6) -0.023(5) 0.017(5) -0.030(8) -0.017(7) 0.014(7) -0.031(7) 0.042(7) 0.013(6) -0.013(6) -0.001(10) -0.001(9) -0.006(9) -0.014(9) 0.011(9) -0.020(9) 0.001(9) 0.005(8) 0.005(8) 0.9835(10) 1.20(2) 1.20(2) 1.20(2) 1.20(2) 1.20(2)
O(6) 6.50(3) 0 0.042(6) -0.088(7) 0.006(6) 0.002(6) -0.050(5) 0.001(6) 0.024(6) -0.008(6) 0.051(8) -0.014(7) -0.016(8) 0.032(8) 0.010(7) 0.017(7) 0.040(7) -0.012(10) -0.008(8) -0.007(10) -0.013(9) -0.017(9) 0.004(9) -0.005(9) 0.016(9) 0.001(9) 0.9835(10) 1.20(2) 1.20(2) 1.20(2) 1.20(2) 1.20(2)
O(7) 3.15(3) 0 0 0 0.040(8) 0.004(5) 0 0 -0.041(7) -0.015(5) 0.017(7) 0 0 -0.039(7) -0.009(7) 0 0 0 0 0 0 0 0 0 0 0 0.996(3) 0.89(4) 0.89(4) 0.89(4) 0.89(4) 0.89(4)
N(1) 4.60(4) 0 -0.065(11) -0.099(10) 0 -0.151(11) 0 0 -0.014(8) 0.008(8) 0 -0.021(11) -0.026(10) 0 0 0.166(13) 0.021(11) 0 0 0 0 0 0 0 0 0 0.997(3) 0.911(19) 0.911(19) 0.911(19) 0.911(19) 0.911(19)
N(1A) 0.749(7) 0 -0.0106(17) -0.0162(17) 0 -0.0246(18) 0 0 -0.0022(14) 0.0013(14) 0 -0.0033(17) -0.0041(17) 0 0 0.027(2) 0.0034(17) 0 0 0 0 0 0 0 0 0 0.997(3) 0.911(19) 0.911(19) 0.911(19) 0.911(19) 0.911(19)
C(1) 3.92(5) 0 0.055(19) -0.045(19) -0.051(17) -0.315(19) 0.024(14) -0.029(14) 0.032(16) 0.009(15) -0.01(2) 0.053(19) -0.025(19) 0.01(2) -0.041(19) 0.44(3) -0.02(2) 0.13(3) -0.05(2) -0.01(2) 0.04(2) 0.00(2) -0.04(2) 0.03(2) -0.07(3) 0.01(2) 1.013(3) 0.877(11) 0.877(11) 0.877(11) 0.877(11) 0.877(11)
C(2) 3.95(6) 0 0.01(3) 0.05(3) -0.10(3) 0.02(2) 0.03(2) -0.07(2) 0.02(2) -0.02(2) 0.21(3) -0.13(3) 0.06(3) -0.04(3) 0.07(3) 0.05(3) -0.23(3) 0.02(4) 0.17(4) -0.03(4) -0.01(4) -0.04(4) -0.09(4) 0.06(4) -0.08(4) 0.07(4) 0.994(2) 0.796(6) 0.796(6) 0.796(6) 0.796(6) 0.796(6)
C(3) 3.95(6) 0 0.02(2) 0.09(2) 0.03(2) 0.03(2) 0.04(2) 0.04(2) -0.004(19) 0.04(2) 0.37(3) 0.00(3) 0.03(3) 0.01(3) 0.10(3) -0.07(2) -0.29(2) -0.01(3) 0.03(3) -0.04(3) -0.04(3) 0.08(3) -0.05(3) 0.13(3) -0.01(3) -0.05(3) 0.994(2) 0.796(6) 0.796(6) 0.796(6) 0.796(6) 0.796(6)
C(4) 3.94(6) 0 -0.10(2) -0.05(2) 0.01(3) 0.06(2) 0.06(2) -0.02(2) 0.05(2) -0.04(2) 0.29(3) -0.06(3) -0.00(3) -0.03(3) 0.07(3) 0.08(2) -0.30(2) 0.08(4) 0.01(3) 0.06(3) 0.07(3) -0.10(3) -0.06(3) 0.09(3) 0.02(3) 0.02(3) 0.994(2) 0.796(6) 0.796(6) 0.796(6) 0.796(6) 0.796(6)
C(5) 3.93(6) 0 0.03(2) -0.02(2) 0.09(2) 0.03(2) -0.09(2) 0.05(2) 0.050(18) 0.025(19) 0.27(3) -0.01(3) 0.01(3) 0.04(3) -0.12(3) -0.04(2) -0.27(2) 0.03(3) -0.02(3) -0.04(3) 0.00(3) -0.07(3) -0.02(3) 0.12(3) -0.06(3) 0.01(3) 0.994(2) 0.796(6) 0.796(6) 0.796(6) 0.796(6) 0.796(6)
C(6) 4.07(5) 0 0.063(18) 0.018(18) -0.024(17) -0.333(19) 0.014(14) -0.018(14) 0.087(15) -0.055(15) 0.029(19) 0.002(18) -0.018(19) 0.015(19) -0.005(18) 0.45(3) 0.015(18) 0.07(2) 0.03(2) 0.00(2) -0.01(2) 0.04(2) 0.01(2) -0.01(2) -0.01(2) 0.02(2) 1.013(3) 0.877(11) 0.877(11) 0.877(11) 0.877(11) 0.877(11)
C(7) 4.12(6) 0 0.04(3) 0.01(3) -0.04(3) -0.04(2) 0.01(2) -0.02(2) 0.00(2) 0.02(2) 0.39(3) -0.12(3) 0.03(3) 0.00(3) -0.02(3) 0.05(3) -0.41(3) 0.09(4) 0.02(4) 0.05(4) 0.02(4) -0.01(4) -0.00(4) 0.26(4) 0.04(4) -0.03(4) 0.994(2) 0.796(6) 0.796(6) 0.796(6) 0.796(6) 0.796(6)
C(8) 3.93(6) 0 0.06(2) 0.01(2) -0.06(3) -0.04(2) 0.03(2) 0.02(2) 0.002(19) -0.00(2) 0.29(3) -0.02(3) 0.00(3) 0.10(3) -0.05(3) 0.02(2) -0.31(2) 0.09(3) -0.10(3) -0.04(3) -0.02(3) 0.05(3) 0.10(3) 0.13(3) 0.07(3) 0.08(3) 0.994(2) 0.796(6) 0.796(6) 0.796(6) 0.796(6) 0.796(6)
C(9) 3.99(6) 0 0.03(2) -0.01(2) -0.09(2) -0.03(2) 0.03(2) 0.09(2) 0.007(19) 0.031(18) 0.30(3) -0.11(3) -0.07(3) 0.05(3) 0.03(3) 0.06(2) -0.20(2) 0.05(3) -0.07(3) -0.03(3) -0.08(3) -0.01(3) 0.03(3) 0.19(3) 0.07(3) -0.04(3) 0.994(2) 0.796(6) 0.796(6) 0.796(6) 0.796(6) 0.796(6)
C(10) 4.13(6) 0 -0.04(2) -0.03(2) 0.01(2) -0.02(2) -0.01(2) 0.02(2) 0.004(19) 0.013(19) 0.33(3) -0.02(3) -0.04(2) 0.11(3) -0.02(3) -0.01(2) -0.30(2) 0.04(3) -0.00(3) 0.02(3) 0.01(3) 0.06(3) 0.05(3) 0.16(3) 0.05(3) 0.01(3) 0.994(2) 0.796(6) 0.796(6) 0.796(6) 0.796(6) 0.796(6)
C(11) 4.04(5) 0 0.031(18) -0.065(18) -0.019(16) -0.35(2) -0.009(14) 0.007(14) 0.034(15) 0.062(15) -0.007(19) -0.025(18) 0.062(19) 0.037(19) 0.028(18) 0.47(3) -0.069(18) 0.04(2) -0.03(2) 0.00(2) -0.01(2) -0.06(2) 0.02(2) 0.04(2) 0.02(2) -0.00(2) 1.013(3) 0.877(11) 0.877(11) 0.877(11) 0.877(11) 0.877(11)
C(12) 3.95(6) 0 -0.02(3) 0.02(3) 0.01(3) -0.02(2) 0.035(19) 0.02(2) 0.03(2) 0.04(2) 0.37(3) 0.03(3) -0.02(3) 0.01(3) 0.03(3) 0.06(3) -0.33(3) 0.18(4) -0.00(3) -0.04(4) 0.03(4) 0.04(4) 0.01(4) 0.12(4) 0.02(3) -0.02(3) 0.994(2) 0.796(6) 0.796(6) 0.796(6) 0.796(6) 0.796(6)
C(13) 4.01(6) 0 -0.03(2) 0.03(2) 0.04(2) -0.01(2) -0.007(19) -0.01(2) 0.007(18) 0.055(18) 0.33(3) 0.04(2) 0.04(3) -0.04(2) -0.03(2) -0.02(2) -0.27(2) 0.08(3) -0.05(3) 0.04(3) -0.01(3) 0.04(3) 0.08(3) 0.13(3) -0.02(3) 0.04(2) 0.994(2) 0.796(6) 0.796(6) 0.796(6) 0.796(6) 0.796(6)
C(14) 3.98(6) 0 -0.03(2) 0.00(2) -0.00(2) 0.01(2) -0.02(2) 0.029(19) 0.031(18) 0.021(18) 0.33(3) 0.04(2) 0.03(2) 0.03(3) -0.03(2) -0.03(2) -0.24(2) 0.09(3) 0.03(3) -0.02(3) 0.01(3) 0.01(3) 0.02(3) 0.17(3) -0.04(2) 0.09(2) 0.994(2) 0.796(6) 0.796(6) 0.796(6) 0.796(6) 0.796(6)
C(15) 4.03(6) 0 -0.06(2) 0.00(2) 0.00(2) -0.03(2) 0.04(2) 0.06(2) 0.070(18) -0.042(18) 0.35(3) -0.02(3) 0.03(2) -0.01(3) 0.03(3) 0.01(2) -0.26(2) 0.04(3) 0.02(3) -0.01(3) -0.03(3) -0.05(3) -0.05(3) 0.20(3) 0.06(3) -0.05(3) 0.994(2) 0.796(6) 0.796(6) 0.796(6) 0.796(6) 0.796(6)
C(16) 3.46(4) 0 0.021(16) -0.040(16) 0 -0.231(14) 0 0 0.032(13) 0.038(13) 0 0.012(16) 0.017(16) 0 0 0.31(2) -0.035(17) 0 0 0 0 0 0 0 0 0 1.033(3) 0.894(11) 0.894(11) 0.894(11) 0.894(11) 0.894(11)
C(17) 3.41(4) 0 -0.017(19) 0.008(17) 0 -0.220(15) 0 0 -0.030(15) 0.030(16) 0 0.004(18) 0.003(16) 0 0 0.23(2) -0.00(2) 0 0 0 0 0 0 0 0 0 1.033(3) 0.894(11) 0.894(11) 0.894(11) 0.894(11) 0.894(11)
C(18) 3.53(4) 0 -0.00(2) 0.052(18) 0 -0.245(16) 0 0 0.019(17) -0.003(16) 0 0.014(19) 0.053(17) 0 0 0.35(2) -0.04(2) 0 0 0 0 0 0 0 0 0 1.033(3) 0.894(11) 0.894(11) 0.894(11) 0.894(11) 0.894(11)
C(19) 3.44(4) 0 -0.008(18) 0.058(18) 0 -0.219(16) 0 0 0.009(16) 0.017(15) 0 0.008(17) 0.013(18) 0 0 0.16(2) 0.07(2) 0 0 0 0 0 0 0 0 0 1.033(3) 0.894(11) 0.894(11) 0.894(11) 0.894(11) 0.894(11)
C(20) 3.49(4) 0 -0.028(16) 0.058(16) 0 -0.213(15) 0 0 0.014(13) -0.047(14) 0 -0.027(16) -0.001(16) 0 0 0.28(2) 0.138(18) 0 0 0 0 0 0 0 0 0 1.033(3) 0.894(11) 0.894(11) 0.894(11) 0.894(11) 0.894(11)
C(16A) 0.563(6) 0 0.003(3) -0.007(3) 0 -0.038(2) 0 0 0.005(2) 0.006(2) 0 0.002(3) 0.003(3) 0 0 0.050(3) -0.006(3) 0 0 0 0 0 0 0 0 0 1.033(3) 0.894(11) 0.894(11) 0.894(11) 0.894(11) 0.894(11)
C(17A) 0.555(6) 0 -0.003(3) 0.001(3) 0 -0.036(3) 0 0 -0.005(2) 0.005(3) 0 0.001(3) 0.000(3) 0 0 0.038(3) -0.001(3) 0 0 0 0 0 0 0 0 0 1.033(3) 0.894(11) 0.894(11) 0.894(11) 0.894(11) 0.894(11)
C(18A) 0.575(7) 0 -0.001(3) 0.008(3) 0 -0.040(3) 0 0 0.003(3) -0.001(3) 0 0.002(3) 0.009(3) 0 0 0.057(4) -0.006(3) 0 0 0 0 0 0 0 0 0 1.033(3) 0.894(11) 0.894(11) 0.894(11) 0.894(11) 0.894(11)
C(19A) 0.560(6) 0 -0.001(3) 0.009(3) 0 -0.036(3) 0 0 0.001(3) 0.003(3) 0 0.001(3) 0.002(3) 0 0 0.026(3) 0.011(3) 0 0 0 0 0 0 0 0 0 1.033(3) 0.894(11) 0.894(11) 0.894(11) 0.894(11) 0.894(11)
C(20A) 0.569(7) 0 -0.005(3) 0.009(3) 0 -0.035(2) 0 0 0.002(2) -0.008(2) 0 -0.004(3) -0.000(3) 0 0 0.046(3) 0.022(3) 0 0 0 0 0 0 0 0 0 1.033(3) 0.894(11) 0.894(11) 0.894(11) 0.894(11) 0.894(11)
H(3A) 0.936(18) 0 0 0 0.194(7) 0.012(7) 0 0 0 0 0 0 0 0 0 0 0 0 0 0 0 0 0 0 0 0 1.153(8) 1.2 1.2 1.2 1.2 1.2
H(3B) 0.936(18) 0 0 0 0.194(7) 0.012(7) 0 0 0 0 0 0 0 0 0 0 0 0 0 0 0 0 0 0 0 0 1.153(8) 1.2 1.2 1.2 1.2 1.2
H(3C) 0.936(18) 0 0 0 0.194(7) 0.012(7) 0 0 0 0 0 0 0 0 0 0 0 0 0 0 0 0 0 0 0 0 1.153(8) 1.2 1.2 1.2 1.2 1.2
H(4A) 0.936(18) 0 0 0 0.194(7) 0.012(7) 0 0 0 0 0 0 0 0 0 0 0 0 0 0 0 0 0 0 0 0 1.153(8) 1.2 1.2 1.2 1.2 1.2
H(4B) 0.936(18) 0 0 0 0.194(7) 0.012(7) 0 0 0 0 0 0 0 0 0 0 0 0 0 0 0 0 0 0 0 0 1.153(8) 1.2 1.2 1.2 1.2 1.2
H(4C) 0.936(18) 0 0 0 0.194(7) 0.012(7) 0 0 0 0 0 0 0 0 0 0 0 0 0 0 0 0 0 0 0 0 1.153(8) 1.2 1.2 1.2 1.2 1.2
H(5A) 0.936(18) 0 0 0 0.194(7) 0.012(7) 0 0 0 0 0 0 0 0 0 0 0 0 0 0 0 0 0 0 0 0 1.153(8) 1.2 1.2 1.2 1.2 1.2
H(5B) 0.936(18) 0 0 0 0.194(7) 0.012(7) 0 0 0 0 0 0 0 0 0 0 0 0 0 0 0 0 0 0 0 0 1.153(8) 1.2 1.2 1.2 1.2 1.2
H(5C) 0.936(18) 0 0 0 0.194(7) 0.012(7) 0 0 0 0 0 0 0 0 0 0 0 0 0 0 0 0 0 0 0 0 1.153(8) 1.2 1.2 1.2 1.2 1.2
H(8A) 0.936(18) 0 0 0 0.194(7) 0.012(7) 0 0 0 0 0 0 0 0 0 0 0 0 0 0 0 0 0 0 0 0 1.153(8) 1.2 1.2 1.2 1.2 1.2
H(8B) 0.936(18) 0 0 0 0.194(7) 0.012(7) 0 0 0 0 0 0 0 0 0 0 0 0 0 0 0 0 0 0 0 0 1.153(8) 1.2 1.2 1.2 1.2 1.2
H(8C) 0.936(18) 0 0 0 0.194(7) 0.012(7) 0 0 0 0 0 0 0 0 0 0 0 0 0 0 0 0 0 0 0 0 1.153(8) 1.2 1.2 1.2 1.2 1.2
H(9A) 0.936(18) 0 0 0 0.194(7) 0.012(7) 0 0 0 0 0 0 0 0 0 0 0 0 0 0 0 0 0 0 0 0 1.153(8) 1.2 1.2 1.2 1.2 1.2
H(9B) 0.936(18) 0 0 0 0.194(7) 0.012(7) 0 0 0 0 0 0 0 0 0 0 0 0 0 0 0 0 0 0 0 0 1.153(8) 1.2 1.2 1.2 1.2 1.2
H(9C) 0.936(18) 0 0 0 0.194(7) 0.012(7) 0 0 0 0 0 0 0 0 0 0 0 0 0 0 0 0 0 0 0 0 1.153(8) 1.2 1.2 1.2 1.2 1.2
H(10A) 0.936(18) 0 0 0 0.194(7) 0.012(7) 0 0 0 0 0 0 0 0 0 0 0 0 0 0 0 0 0 0 0 0 1.153(8) 1.2 1.2 1.2 1.2 1.2
H(10B) 0.936(18) 0 0 0 0.194(7) 0.012(7) 0 0 0 0 0 0 0 0 0 0 0 0 0 0 0 0 0 0 0 0 1.153(8) 1.2 1.2 1.2 1.2 1.2
H(10C) 0.936(18) 0 0 0 0.194(7) 0.012(7) 0 0 0 0 0 0 0 0 0 0 0 0 0 0 0 0 0 0 0 0 1.153(8) 1.2 1.2 1.2 1.2 1.2
H(13A) 0.936(18) 0 0 0 0.194(7) 0.012(7) 0 0 0 0 0 0 0 0 0 0 0 0 0 0 0 0 0 0 0 0 1.153(8) 1.2 1.2 1.2 1.2 1.2
H(13B) 0.936(18) 0 0 0 0.194(7) 0.012(7) 0 0 0 0 0 0 0 0 0 0 0 0 0 0 0 0 0 0 0 0 1.153(8) 1.2 1.2 1.2 1.2 1.2
H(13C) 0.936(18) 0 0 0 0.194(7) 0.012(7) 0 0 0 0 0 0 0 0 0 0 0 0 0 0 0 0 0 0 0 0 1.153(8) 1.2 1.2 1.2 1.2 1.2
H(14A) 0.936(18) 0 0 0 0.194(7) 0.012(7) 0 0 0 0 0 0 0 0 0 0 0 0 0 0 0 0 0 0 0 0 1.153(8) 1.2 1.2 1.2 1.2 1.2
H(14B) 0.936(18) 0 0 0 0.194(7) 0.012(7) 0 0 0 0 0 0 0 0 0 0 0 0 0 0 0 0 0 0 0 0 1.153(8) 1.2 1.2 1.2 1.2 1.2
H(14C) 0.936(18) 0 0 0 0.194(7) 0.012(7) 0 0 0 0 0 0 0 0 0 0 0 0 0 0 0 0 0 0 0 0 1.153(8) 1.2 1.2 1.2 1.2 1.2
H(15A) 0.936(18) 0 0 0 0.194(7) 0.012(7) 0 0 0 0 0 0 0 0 0 0 0 0 0 0 0 0 0 0 0 0 1.153(8) 1.2 1.2 1.2 1.2 1.2
H(15B) 0.936(18) 0 0 0 0.194(7) 0.012(7) 0 0 0 0 0 0 0 0 0 0 0 0 0 0 0 0 0 0 0 0 1.153(8) 1.2 1.2 1.2 1.2 1.2
H(15C) 0.936(18) 0 0 0 0.194(7) 0.012(7) 0 0 0 0 0 0 0 0 0 0 0 0 0 0 0 0 0 0 0 0 1.153(8) 1.2 1.2 1.2 1.2 1.2
H(16) 0.803(18) 0 0 0 0.128(11) 0.045(14) 0 0 0 0 0 0 0 0 0 0 0 0 0 0 0 0 0 0 0 0 1.153(8) 1.2 1.2 1.2 1.2 1.2
H(17) 0.803(18) 0 0 0 0.128(11) 0.045(14) 0 0 0 0 0 0 0 0 0 0 0 0 0 0 0 0 0 0 0 0 1.153(8) 1.2 1.2 1.2 1.2 1.2
H(18) 0.803(18) 0 0 0 0.128(11) 0.045(14) 0 0 0 0 0 0 0 0 0 0 0 0 0 0 0 0 0 0 0 0 1.153(8) 1.2 1.2 1.2 1.2 1.2
H(19) 0.803(18) 0 0 0 0.128(11) 0.045(14) 0 0 0 0 0 0 0 0 0 0 0 0 0 0 0 0 0 0 0 0 1.153(8) 1.2 1.2 1.2 1.2 1.2
H(20) 0.803(18) 0 0 0 0.128(11) 0.045(14) 0 0 0 0 0 0 0 0 0 0 0 0 0 0 0 0 0 0 0 0 1.153(8) 1.2 1.2 1.2 1.2 1.2
H(16A) 0.131(3) 0 0 0 0.049(10) 0.026(13) 0 0 0 0 0 0 0 0 0 0 0 0 0 0 0 0 0 0 0 0 1.153(8) 1.2 1.2 1.2 1.2 1.2
H(17A) 0.131(3) 0 0 0 0.049(10) 0.026(13) 0 0 0 0 0 0 0 0 0 0 0 0 0 0 0 0 0 0 0 0 1.153(8) 1.2 1.2 1.2 1.2 1.2
H(18A) 0.131(3) 0 0 0 0.049(10) 0.026(13) 0 0 0 0 0 0 0 0 0 0 0 0 0 0 0 0 0 0 0 0 1.153(8) 1.2 1.2 1.2 1.2 1.2
H(19A) 0.131(3) 0 0 0 0.049(10) 0.026(13) 0 0 0 0 0 0 0 0 0 0 0 0 0 0 0 0 0 0 0 0 1.153(8) 1.2 1.2 1.2 1.2 1.2
H(20A) 0.131(3) 0 0 0 0.049(10) 0.026(13) 0 0 0 0 0 0 0 0 0 0 0 0 0 0 0 0 0 0 0 0 1.153(8) 1.2 1.2 1.2 1.2 1.2
H(2) 0.83(3) 0 0 0 0.180(17) 0.22(3) 0 0 0 0 0 0 0 0 0 0 0 0 0 0 0 0 0 0 0 0 1.153(8) 1.2 1.2 1.2 1.2 1.2
H(7) 0.85(3) 0 0 0 0.24(2) 0.23(3) 0 0 0 0 0 0 0 0 0 0 0 0 0 0 0 0 0 0 0 0 1.153(8) 1.2 1.2 1.2 1.2 1.2
Co(2) 10 0 0 0 0 0 0 0 0 0 0 0 0 0 0 0 0 0 0 0 0 0 0 0 0 0 1.0146(5) 1 1 1 1 1
Co(3) 8 0 0 0 0 0 0 0 0 0 0 0 0 0 0 0 0 0 0 0 0 0 0 0 0 0 0.9968(5) 1 1 1 1 1

loop_
_atom_site_aniso_label
_atom_site_aniso_U_11
_atom_site_aniso_U_22
_atom_site_aniso_U_33
_atom_site_aniso_U_12
_atom_site_aniso_U_13
_atom_site_aniso_U_23
Co(1) 0.008076(13) 0.009041(13) 0.010714(13) 0.000277(10) 0.000083(7) -0.000479(10)
O(1) 0.01155(8) 0.01528(9) 0.01498(8) -0.00227(7) -0.00020(6) 0.00186(7)
O(2) 0.01425(11) 0.02656(15) 0.02601(14) -0.00726(10) -0.00514(10) 0.01425(12)
O(3) 0.00942(7) 0.01578(9) 0.01802(9) -0.00052(7) -0.00098(6) 0.00657(7)
O(4) 0.00899(8) 0.01598(10) 0.02316(11) -0.00054(7) 0.00012(7) 0.00760(8)
O(5) 0.01414(9) 0.01654(9) 0.01395(8) 0.00655(8) 0.00149(7) 0.00124(7)
O(6) 0.01594(10) 0.01807(11) 0.01633(9) -0.00551(8) 0.00491(8) -0.00751(8)
O(7) 0.00832(8) 0.00995(9) 0.01516(9) 0 -0.00039(7) 0
N(1) 0.01396(8) 0.01225(8) 0.01352(7) 0.00181(5) 0.00042(5) -0.00212(6)
N(1A) 0.01396(8) 0.01225(8) 0.01352(7) 0.00181(5) 0.00042(5) -0.00212(6)
C(1) 0.01160(8) 0.01396(8) 0.01326(7) -0.00241(6) 0.00047(6) 0.00161(6)
C(2) 0.01482(9) 0.01570(9) 0.01532(8) -0.00380(7) 0.00113(7) 0.00267(7)
C(3) 0.02245(14) 0.02927(16) 0.01846(11) -0.00514(12) -0.00032(9) 0.00941(11)
C(4) 0.0349(2) 0.01683(12) 0.02683(15) -0.00694(13) 0.00773(14) -0.00272(11)
C(5) 0.01443(11) 0.02648(15) 0.02878(14) -0.00349(10) 0.00378(10) 0.00773(12)
C(6) 0.00809(6) 0.01063(7) 0.01425(7) 0.00025(5) -0.00032(5) 0.00180(5)
C(7) 0.00877(7) 0.01437(8) 0.01702(8) 0.00082(6) -0.00098(6) 0.00341(6)
C(8) 0.01468(11) 0.03283(18) 0.02727(14) 0.00920(12) 0.00630(10) 0.00579(13)
C(9) 0.02154(13) 0.02210(13) 0.02301(12) -0.00223(11) -0.00923(10) -0.00029(10)
C(10) 0.01350(10) 0.02036(12) 0.03566(17) 0.00154(9) -0.00253(10) 0.01391(12)
C(11) 0.01018(7) 0.01090(7) 0.01201(6) 0.00185(5) 0.00067(5) 0.00152(5)
C(12) 0.01175(7) 0.01178(7) 0.01249(7) 0.00208(6) 0.00087(5) 0.00214(5)
C(13) 0.02981(16) 0.01283(9) 0.02002(11) 0.00208(10) 0.00239(10) -0.00147(8)
C(14) 0.02210(12) 0.01835(11) 0.01436(8) 0.00165(9) 0.00467(8) 0.00384(7)
C(15) 0.01210(9) 0.02794(15) 0.02411(12) 0.00138(9) -0.00224(8) 0.00860(11)
C(16) 0.017736 0.016604 0.012561 -0.00009 0.00168 -0.000013
C(17) 0.018555 0.028505 0.012809 -0.000221 0.002921 -0.002924
C(18) 0.018537 0.027744 0.019067 0.00433 0.001242 -0.010743
C(19) 0.022059 0.016723 0.023539 0.005882 -0.002175 -0.008475
C(20) 0.019589 0.011522 0.017576 0.0036 -0.001813 -0.002148
C(16A) 0.017378 0.020633 0.013565 -0.001129 0.001998 -0.001415
C(17A) 0.021288 0.026591 0.010885 -0.000156 0.002488 -0.002146
C(18A) 0.022562 0.023595 0.015228 0.002959 0.00117 -0.007933
C(19A) 0.022973 0.016776 0.021562 0.005948 0.000195 -0.005559
C(20A) 0.019221 0.01285 0.021474 0.003905 -0.002664 -0.00373
H(3A) 0.046796 0.055517 0.040975 -0.01151 0.002074 0.022723
H(3B) 0.028151 0.064475 0.042542 0.000484 -0.003903 0.02214
H(3C) 0.056543 0.060989 0.024063 -0.007246 0.001286 -0.001192
H(4A) 0.069668 0.050795 0.029382 -0.011985 0.001505 -0.00844
H(4B) 0.067425 0.032786 0.057693 -0.018135 0.01757 -0.003324
H(4C) 0.050867 0.040975 0.058525 0.006827 0.01946 -0.002858
H(5A) 0.030219 0.047946 0.054436 -0.010736 0.008645 0.015796
H(5B) 0.036791 0.046681 0.059074 0.003853 0.017071 -0.001505
H(5C) 0.026306 0.07005 0.045701 -0.003337 -0.003894 0.022033
H(8A) 0.020804 0.062039 0.053082 0.013186 0.006632 0.015107
H(8B) 0.043621 0.073292 0.047117 0.012058 0.008452 -0.023233
H(8C) 0.037058 0.066068 0.04864 0.015387 0.02198 0.026495
H(9A) 0.049574 0.061964 0.034373 0.002104 -0.00049 -0.014874
H(9B) 0.052749 0.032701 0.048781 -0.009567 -0.018042 0.003772
H(9C) 0.03057 0.043299 0.046533 -0.00457 -0.018769 0.004596
H(10A) 0.023352 0.039897 0.051843 0.004473 -0.00749 0.018986
H(10B) 0.037705 0.063135 0.05733 0.009785 0.015654 0.037014
H(10C) 0.045559 0.026489 0.073676 -0.00461 -0.017281 0.011639
H(13A) 0.059524 0.038389 0.030931 0.002289 0.014919 -0.006182
H(13B) 0.0422 0.03704 0.043843 -0.011711 -0.002791 -0.007231
H(13C) 0.069271 0.021101 0.044746 0.012026 0.000726 0.001891
H(14A) 0.046482 0.036805 0.029895 0.007165 0.005863 0.013924
H(14B) 0.027192 0.050785 0.036657 -0.001959 0.01057 0.007732
H(14C) 0.05754 0.038698 0.023479 -0.002039 0.008076 -0.005484
H(15A) 0.034216 0.050289 0.043878 -0.010905 -0.00917 -0.000448
H(15B) 0.021774 0.063697 0.040144 0.003337 0.007919 0.015241
H(15C) 0.026389 0.051348 0.055357 0.008544 -0.005652 0.024586
H(16) 0.046778 0.019508 0.0257 -0.002781 0.004786 0.003181
H(17) 0.042172 0.044255 0.012549 -0.003063 0.004366 0.007697
H(18) 0.040686 0.064081 0.024886 0.00212 0.007298 -0.023852
H(19) 0.046381 0.019077 0.035966 0.009906 -0.008636 -0.011254
H(20) 0.047073 0.01472 0.031187 0.001693 -0.0028 0.00327
H(16A) 0.046778 0.019508 0.0257 -0.002781 0.004786 0.003181
H(17A) 0.042172 0.044255 0.012549 -0.003063 0.004366 0.007697
H(18A) 0.040686 0.064081 0.024886 0.00212 0.007298 -0.023852
H(19A) 0.046381 0.019077 0.035966 0.009906 -0.008636 -0.011254
H(20A) 0.047073 0.01472 0.031187 0.001693 -0.0028 0.00327
H(2) 0.026259 0.052528 0.039719 -0.005835 -0.00133 0.015438
H(7) 0.025816 0.035737 0.030294 -0.000943 -0.001689 0.004068

loop_
_atom_site_label
_atom_site_fract_x
_atom_site_fract_y
_atom_site_fract_z
_atom_site_U_iso_or_equiv
_atom_site_occupancy
_atom_site_symmetry_multiplicity
CO(1) 0.555236(14) 0.737253(17) 0.65201(3) 0.009 1 8
O(1) 0.615960(8) 0.801514(10) 0.564992(19) 0.014 1 8
O(2) 0.689326(10) 0.777454(15) 0.71316(3) 0.023 1 8
O(3) 0.620919(8) 0.682919(11) 0.76106(2) 0.015 1 8
O(4) 0.581609(8) 0.606745(11) 0.88821(2) 0.016 1 8
O(5) 0.495187(8) 0.790734(11) 0.538978(19) 0.015 1 8
O(6) 0.563792(9) 0.807824(12) 0.80600(2) 0.016 1 8
O(7) 0.5 0.671878(12) 0.75 0.011 1 4
N(1) 0.560580(10) 0.673789(12) 0.47472(2) 0.012 0.86 8
N(1A) 0.559871 0.670279 0.487579 0.013 0.14 8
C(1) 0.663154(10) 0.813306(13) 0.61198(2) 0.013 1 8
C(2) 0.695761(11) 0.872804(14) 0.56172(3) 0.015 1 8
C(3) 0.671561(15) 0.89344(2) 0.41632(3) 0.024 1 8
C(4) 0.690166(19) 0.932531(18) 0.66241(4) 0.026 1 8
C(5) 0.756172(13) 0.85358(2) 0.56348(4) 0.023 1 8
C(6) 0.622937(9) 0.635925(11) 0.85330(2) 0.011 1 8
C(7) 0.679966(9) 0.616810(13) 0.92270(2) 0.014 1 8
C(8) 0.718855(14) 0.60766(2) 0.81259(4) 0.025 1 8
C(9) 0.699584(15) 0.676557(18) 1.01905(3) 0.023 1 8
C(10) 0.678992(13) 0.550804(18) 1.00703(4) 0.024 1 8
C(11) 0.456131(9) 0.821720(11) 0.58438(2) 0.011 1 8
C(12) 0.430443(9) 0.883109(12) 0.50203(2) 0.012 1 8
C(13) 0.441726(16) 0.947265(15) 0.59280(3) 0.021 1 8
C(14) 0.455233(13) 0.892839(16) 0.36726(3) 0.018 1 8
C(15) 0.368884(12) 0.87156(2) 0.47291(3) 0.022 1 8
C(16) 0.562219(13) 0.704977(17) 0.35264(3) 0.016 0.86 8
C(17) 0.566234(15) 0.66888(2) 0.23091(3) 0.02 0.86 8
C(18) 0.568021(15) 0.59750(2) 0.23605(4) 0.022 0.86 8
C(19) 0.566273(16) 0.564772(19) 0.36273(4) 0.021 0.86 8
C(20) 0.562598(14) 0.605022(15) 0.47944(3) 0.017 0.86 8
C(16A) 0.564392 0.695628 0.360785 0.017 0.14 8
C(17A) 0.569187 0.655375 0.246486 0.02 0.14 8
C(18A) 0.568661 0.58437 0.260145 0.021 0.14 8
C(19A) 0.564007 0.556862 0.390169 0.021 0.14 8
C(20A) 0.560911 0.600407 0.49853 0.018 0.14 8
H(3A) 0.676858 0.850322 0.347611 0.047 1 8
H(3B) 0.693957 0.936859 0.382171 0.046 1 8
H(3C) 0.628953 0.905746 0.418563 0.045 1 8
H(4A) 0.64782 0.947947 0.661526 0.048 1 8
H(4B) 0.71194 0.977118 0.627764 0.051 1 8
H(4C) 0.708361 0.919631 0.765885 0.049 1 8
H(5A) 0.774028 0.84021 0.666989 0.046 1 8
H(5B) 0.779062 0.896812 0.528663 0.047 1 8
H(5C) 0.75963 0.811437 0.492782 0.046 1 8
H(8A) 0.705751 0.566021 0.742838 0.045 1 8
H(8B) 0.758754 0.592493 0.860021 0.054 1 8
H(8C) 0.721946 0.654325 0.754582 0.049 1 8
H(9A) 0.699907 0.725327 0.964028 0.049 1 8
H(9B) 0.740377 0.666116 1.069246 0.047 1 8
H(9C) 0.672058 0.681281 1.097874 0.042 1 8
H(10A) 0.652881 0.556179 1.089204 0.039 1 8
H(10B) 0.719712 0.538372 1.053091 0.052 1 8
H(10C) 0.664684 0.507107 0.942192 0.05 1 8
H(13A) 0.42403 0.942438 0.689278 0.041 1 8
H(13B) 0.424285 0.993 0.540832 0.042 1 8
H(13C) 0.485377 0.954975 0.617899 0.045 1 8
H(14A) 0.49916 0.90122 0.388557 0.037 1 8
H(14B) 0.437061 0.937302 0.312751 0.037 1 8
H(14C) 0.448003 0.848115 0.30045 0.039 1 8
H(15A) 0.360565 0.826082 0.409184 0.043 1 8
H(15B) 0.351382 0.915929 0.418306 0.042 1 8
H(15C) 0.349519 0.863962 0.566184 0.045 1 8
H(16) 0.560943 0.760323 0.349644 0.033 0.86 8
H(17) 0.567748 0.696254 0.134636 0.033 0.86 8
H(18) 0.570746 0.567577 0.143342 0.043 0.86 8
H(19) 0.567741 0.509177 0.369422 0.035 0.86 8
H(20) 0.561105 0.579293 0.577918 0.032 0.86 8
H(16A) 0.561453 0.75072 0.351313 0.033 0.14 8
H(17A) 0.574892 0.673047 0.143732 0.033 0.14 8
H(18A) 0.572043 0.550346 0.173536 0.043 0.14 8
H(19A) 0.563026 0.501762 0.406146 0.035 0.14 8
H(20A) 0.561109 0.574149 0.597017 0.032 0.14 8
H(2) 0.663989 0.739172 0.739916 0.039 1 8
H(7) 0.472445 0.641688 0.693582 0.031 1 8

loop_
_geom_angle_atom_site_label_1
_geom_angle_atom_site_label_2
_geom_angle_atom_site_label_3
_geom_angle
_geom_angle_site_symmetry_1
_geom_angle_site_symmetry_2
_geom_angle_site_symmetry_3
_geom_angle_publ_flag
O(1) CO(1) O(3) 87.765(14) 1_555 1_555 1_555 yes
O(1) CO(1) O(5) 89.233(15) 1_555 1_555 1_555 yes
O(1) CO(1) O(6) 83.304(14) 1_555 1_555 1_555 yes
O(1) CO(1) O(7) 175.762(17) 1_555 1_555 1_555 yes
O(1) CO(1) O(7) 175.762(17) 1_555 1_555 2_656 yes
O(1) CO(1) N(1) 84.709(15) 1_555 1_555 1_555 yes
O(1) CO(1) N(1A) 87.589(13) 1_555 1_555 1_555 yes
O(3) CO(1) O(5) 176.64(2) 1_555 1_555 1_555 yes
O(3) CO(1) O(6) 87.578(15) 1_555 1_555 1_555 yes
O(3) CO(1) O(7) 88.269(14) 1_555 1_555 1_555 yes
O(3) CO(1) O(7) 88.269(14) 1_555 1_555 2_656 yes
O(3) CO(1) N(1) 90.157(15) 1_555 1_555 1_555 yes
O(3) CO(1) N(1A) 88.132(14) 1_555 1_555 1_555 yes
O(5) CO(1) O(6) 93.569(16) 1_555 1_555 1_555 yes
O(5) CO(1) O(7) 94.770(15) 1_555 1_555 1_555 yes
O(5) CO(1) O(7) 94.770(15) 1_555 1_555 2_656 yes
O(5) CO(1) N(1) 88.066(15) 1_555 1_555 1_555 yes
O(5) CO(1) N(1A) 90.238(14) 1_555 1_555 1_555 yes
O(6) CO(1) O(7) 95.039(15) 1_555 1_555 1_555 yes
O(6) CO(1) O(7) 95.039(15) 1_555 1_555 2_656 yes
O(6) CO(1) N(1) 167.88(2) 1_555 1_555 1_555 yes
O(6) CO(1) N(1A) 170.07(2) 1_555 1_555 1_555 yes
O(7) CO(1) N(1) 96.795(15) 1_555 1_555 1_555 yes
O(7) CO(1) N(1A) 93.774(14) 1_555 1_555 1_555 yes
O(7) CO(1) N(1) 96.795(15) 2_656 1_555 1_555 yes
O(7) CO(1) N(1A) 93.774(14) 2_656 1_555 1_555 yes
CO(1) O(1) C(1) 128.677(18) 1_555 1_555 1_555 yes
C(1) O(2) H(2) 108.35(2) 1_555 1_555 1_555 yes
CO(1) O(3) C(6) 132.496(18) 1_555 1_555 1_555 yes
CO(1) O(3) H(2) 94.455(13) 1_555 1_555 1_555 yes
C(6) O(3) H(2) 128.607(17) 1_555 1_555 1_555 yes
C(6) O(4) H(19A) 130.597(18) 1_555 1_555 4_565 yes
C(6) O(4) H(7) 109.077(16) 1_555 1_555 2_656 yes
H(19A) O(4) H(7) 106.109(10) 4_565 1_555 2_656 yes
CO(1) O(5) C(11) 126.517(18) 1_555 1_555 1_555 yes
CO(1) O(6) C(11) 139.30(2) 1_555 1_555 2_656 yes
CO(1) O(7) H(7) 121.253(9) 1_555 1_555 1_555 yes
CO(1) O(7) H(7) 99.372(9) 1_555 1_555 2_656 yes
H(7) O(7) H(7) 109.04(2) 1_555 1_555 2_656 yes
CO(1) N(1) C(16) 117.84(2) 1_555 1_555 1_555 yes
CO(1) N(1) C(20) 123.63(2) 1_555 1_555 1_555 yes
C(16) N(1) C(20) 118.53(2) 1_555 1_555 1_555 yes
CO(1) N(1A) C(16A) 119.733(9) 1_555 1_555 1_555 yes
CO(1) N(1A) C(20A) 124.502(9) 1_555 1_555 1_555 yes
C(16A) N(1A) C(20A) 115.71043729695 1_555 1_555 1_555 yes
O(1) C(1) O(2) 123.06(2) 1_555 1_555 1_555 yes
O(1) C(1) C(2) 122.54(2) 1_555 1_555 1_555 yes
O(2) C(1) C(2) 114.35(2) 1_555 1_555 1_555 yes
C(1) C(2) C(3) 109.51(2) 1_555 1_555 1_555 yes
C(1) C(2) C(4) 106.20(2) 1_555 1_555 1_555 yes
C(1) C(2) C(5) 111.10(2) 1_555 1_555 1_555 yes
C(3) C(2) C(4) 109.87(3) 1_555 1_555 1_555 yes
C(3) C(2) C(5) 110.46(3) 1_555 1_555 1_555 yes
C(4) C(2) C(5) 109.61(3) 1_555 1_555 1_555 yes
C(2) C(3) H(3A) 107.84(3) 1_555 1_555 1_555 yes
C(2) C(3) H(3B) 109.37(3) 1_555 1_555 1_555 yes
C(2) C(3) H(3C) 108.45(3) 1_555 1_555 1_555 yes
H(3A) C(3) H(3B) 108.02(3) 1_555 1_555 1_555 yes
H(3A) C(3) H(3C) 111.63(3) 1_555 1_555 1_555 yes
H(3B) C(3) H(3C) 111.46(3) 1_555 1_555 1_555 yes
C(2) C(4) H(4A) 111.14(3) 1_555 1_555 1_555 yes
C(2) C(4) H(4B) 108.56(3) 1_555 1_555 1_555 yes
C(2) C(4) H(4C) 111.15(3) 1_555 1_555 1_555 yes
H(4A) C(4) H(4B) 106.57(3) 1_555 1_555 1_555 yes
H(4A) C(4) H(4C) 111.45(3) 1_555 1_555 1_555 yes
H(4B) C(4) H(4C) 107.76(3) 1_555 1_555 1_555 yes
C(2) C(5) H(5A) 110.99(3) 1_555 1_555 1_555 yes
C(2) C(5) H(5B) 110.28(3) 1_555 1_555 1_555 yes
C(2) C(5) H(5C) 109.01(3) 1_555 1_555 1_555 yes
H(5A) C(5) H(5B) 107.78(3) 1_555 1_555 1_555 yes
H(5A) C(5) H(5C) 110.97(3) 1_555 1_555 1_555 yes
H(5B) C(5) H(5C) 107.75(3) 1_555 1_555 1_555 yes
O(3) C(6) O(4) 123.36(2) 1_555 1_555 1_555 yes
O(3) C(6) C(7) 116.243(19) 1_555 1_555 1_555 yes
O(4) C(6) C(7) 120.397(19) 1_555 1_555 1_555 yes
C(6) C(7) C(8) 109.64(2) 1_555 1_555 1_555 yes
C(6) C(7) C(9) 107.12(2) 1_555 1_555 1_555 yes
C(6) C(7) C(10) 111.75(2) 1_555 1_555 1_555 yes
C(8) C(7) C(9) 109.74(3) 1_555 1_555 1_555 yes
C(8) C(7) C(10) 109.28(3) 1_555 1_555 1_555 yes
C(9) C(7) C(10) 109.28(3) 1_555 1_555 1_555 yes
C(7) C(8) H(8A) 111.19(3) 1_555 1_555 1_555 yes
C(7) C(8) H(8B) 110.25(3) 1_555 1_555 1_555 yes
C(7) C(8) H(8C) 111.01(3) 1_555 1_555 1_555 yes
H(8A) C(8) H(8B) 104.84(3) 1_555 1_555 1_555 yes
H(8A) C(8) H(8C) 109.55(3) 1_555 1_555 1_555 yes
H(8B) C(8) H(8C) 109.81(3) 1_555 1_555 1_555 yes
C(7) C(9) H(9A) 112.13(3) 1_555 1_555 1_555 yes
C(7) C(9) H(9B) 110.13(3) 1_555 1_555 1_555 yes
C(7) C(9) H(9C) 108.52(3) 1_555 1_555 1_555 yes
H(9A) C(9) H(9B) 108.98(3) 1_555 1_555 1_555 yes
H(9A) C(9) H(9C) 108.37(3) 1_555 1_555 1_555 yes
H(9B) C(9) H(9C) 108.64(3) 1_555 1_555 1_555 yes
C(7) C(10) H(10A) 111.28(3) 1_555 1_555 1_555 yes
C(7) C(10) H(10B) 109.92(3) 1_555 1_555 1_555 yes
C(7) C(10) H(10C) 111.50(3) 1_555 1_555 1_555 yes
H(10A) C(10) H(10B) 108.46(3) 1_555 1_555 1_555 yes
H(10A) C(10) H(10C) 108.71(3) 1_555 1_555 1_555 yes
H(10B) C(10) H(10C) 106.82(3) 1_555 1_555 1_555 yes
O(5) C(11) O(6) 125.91(2) 1_555 1_555 2_656 yes
O(5) C(11) C(12) 118.365(19) 1_555 1_555 1_555 yes
O(6) C(11) C(12) 115.715(19) 2_656 1_555 1_555 yes
C(11) C(12) C(13) 107.101(19) 1_555 1_555 1_555 yes
C(11) C(12) C(14) 111.411(19) 1_555 1_555 1_555 yes
C(11) C(12) C(15) 108.92(2) 1_555 1_555 1_555 yes
C(13) C(12) C(14) 109.37(2) 1_555 1_555 1_555 yes
C(13) C(12) C(15) 109.65(3) 1_555 1_555 1_555 yes
C(14) C(12) C(15) 110.32(2) 1_555 1_555 1_555 yes
C(12) C(13) H(13A) 111.38(3) 1_555 1_555 1_555 yes
C(12) C(13) H(13B) 111.11(3) 1_555 1_555 1_555 yes
C(12) C(13) H(13C) 110.52(3) 1_555 1_555 1_555 yes
H(13A) C(13) H(13B) 107.29(3) 1_555 1_555 1_555 yes
H(13A) C(13) H(13C) 107.70(3) 1_555 1_555 1_555 yes
H(13B) C(13) H(13C) 108.70(3) 1_555 1_555 1_555 yes
C(12) C(14) H(14A) 110.06(2) 1_555 1_555 1_555 yes
C(12) C(14) H(14B) 109.70(2) 1_555 1_555 1_555 yes
C(12) C(14) H(14C) 111.23(2) 1_555 1_555 1_555 yes
H(14A) C(14) H(14B) 108.62(3) 1_555 1_555 1_555 yes
H(14A) C(14) H(14C) 108.87(3) 1_555 1_555 1_555 yes
H(14B) C(14) H(14C) 108.29(2) 1_555 1_555 1_555 yes
C(12) C(15) H(15A) 110.10(3) 1_555 1_555 1_555 yes
C(12) C(15) H(15B) 107.87(3) 1_555 1_555 1_555 yes
C(12) C(15) H(15C) 112.86(2) 1_555 1_555 1_555 yes
H(15A) C(15) H(15B) 109.32(3) 1_555 1_555 1_555 yes
H(15A) C(15) H(15C) 107.21(3) 1_555 1_555 1_555 yes
H(15B) C(15) H(15C) 109.44(3) 1_555 1_555 1_555 yes
N(1) C(16) C(17) 122.75(3) 1_555 1_555 1_555 yes
N(1) C(16) H(16) 118.19(3) 1_555 1_555 1_555 yes
C(17) C(16) H(16) 119.05(3) 1_555 1_555 1_555 yes
C(16) C(17) C(18) 118.57(3) 1_555 1_555 1_555 yes
C(16) C(17) H(17) 120.23(4) 1_555 1_555 1_555 yes
C(18) C(17) H(17) 121.20(3) 1_555 1_555 1_555 yes
C(17) C(18) C(19) 118.93(3) 1_555 1_555 1_555 yes
C(17) C(18) H(18) 120.74(4) 1_555 1_555 1_555 yes
C(19) C(18) H(18) 120.33(4) 1_555 1_555 1_555 yes
C(18) C(19) C(20) 118.60(3) 1_555 1_555 1_555 yes
C(18) C(19) H(19) 120.30(3) 1_555 1_555 1_555 yes
C(20) C(19) H(19) 121.10(4) 1_555 1_555 1_555 yes
N(1) C(20) C(19) 122.62(3) 1_555 1_555 1_555 yes
N(1) C(20) H(20) 119.03(3) 1_555 1_555 1_555 yes
N(1A) C(16A) C(17A) 123.91449585509 1_555 1_555 1_555 yes
N(1A) C(16A) H(16A) 115.51363850143 1_555 1_555 1_555 yes
C(17A) C(16A) H(16A) 120.46230092004 1_555 1_555 1_555 yes
C(16A) C(17A) C(18A) 119.02180285705 1_555 1_555 1_555 yes
C(16A) C(17A) H(17A) 126.86036351388 1_555 1_555 1_555 yes
C(18A) C(17A) H(17A) 114.08327137603 1_555 1_555 1_555 yes
C(17A) C(18A) C(19A) 118.18298102631 1_555 1_555 1_555 yes
C(17A) C(18A) H(18A) 122.04431971917 1_555 1_555 1_555 yes
C(19A) C(18A) H(18A) 119.77105799103 1_555 1_555 1_555 yes
C(18A) C(19A) C(20A) 118.99072409846 1_555 1_555 1_555 yes
C(18A) C(19A) H(19A) 121.08223168869 1_555 1_555 1_555 yes
C(20A) C(19A) H(19A) 119.9263765715 1_555 1_555 1_555 yes
N(1A) C(20A) C(19A) 124.12131570264 1_555 1_555 1_555 yes
N(1A) C(20A) H(20A) 122.3874962971 1_555 1_555 1_555 yes
C(19A) C(20A) H(20A) 113.44080549573 1_555 1_555 1_555 yes

loop_
_geom_bond_atom_site_label_1
_geom_bond_atom_site_label_2
_geom_bond_distance
_geom_bond_site_symmetry_1
_geom_bond_site_symmetry_2
_geom_bond_publ_flag
CO(1) O(1) 2.1965(4) 1_555 1_555 yes
CO(1) O(3) 2.1166(4) 1_555 1_555 yes
CO(1) O(5) 2.0294(4) 1_555 1_555 yes
CO(1) O(6) 2.0279(4) 1_555 1_555 yes
CO(1) O(7) 2.1661(4) 1_555 2_656 yes
CO(1) N(1) 2.1412(4) 1_555 1_555 yes
CO(1) N(1A) 2.0798(3) 1_555 1_555 yes
O(1) C(1) 1.2235(3) 1_555 1_555 yes
O(2) C(1) 1.3155(3) 1_555 1_555 yes
O(2) H(2) 1.026(5) 1_555 1_555 yes
O(3) C(6) 1.2796(3) 1_555 1_555 yes
O(3) H(2) 1.556(5) 1_555 1_555 yes
O(4) C(6) 1.2488(3) 1_555 1_555 yes
O(5) C(11) 1.2601(3) 1_555 1_555 yes
O(6) C(11) 1.2568(3) 1_555 2_656 yes
O(7) H(7) 1.012(4) 1_555 2_656 yes
N(1) C(16) 1.3412(4) 1_555 1_555 yes
N(1) C(20) 1.3395(4) 1_555 1_555 yes
N(1A) C(16A) 1.348 1_555 1_555 yes
N(1A) C(20A) 1.364 1_555 1_555 yes
C(1) C(2) 1.5230(3) 1_555 1_555 yes
C(2) C(3) 1.5277(4) 1_555 1_555 yes
C(2) C(4) 1.5379(5) 1_555 1_555 yes
C(2) C(5) 1.5358(4) 1_555 1_555 yes
C(3) H(3A) 1.0909(31) 1_555 1_555 yes
C(3) H(3B) 1.0830(29) 1_555 1_555 yes
C(3) H(3C) 1.0815(35) 1_555 1_555 yes
C(4) H(4A) 1.0867(32) 1_555 1_555 yes
C(4) H(4B) 1.0944(34) 1_555 1_555 yes
C(4) H(4C) 1.0856(33) 1_555 1_555 yes
C(5) H(5A) 1.0856(31) 1_555 1_555 yes
C(5) H(5B) 1.0892(34) 1_555 1_555 yes
C(5) H(5C) 1.0811(29) 1_555 1_555 yes
C(6) C(7) 1.5358(3) 1_555 1_555 yes
C(7) C(8) 1.5313(4) 1_555 1_555 yes
C(7) C(9) 1.5375(4) 1_555 1_555 yes
C(7) C(10) 1.5268(4) 1_555 1_555 yes
C(8) H(8A) 1.0831(26) 1_555 1_555 yes
C(8) H(8B) 1.0799(35) 1_555 1_555 yes
C(8) H(8C) 1.0771(33) 1_555 1_555 yes
C(9) H(9A) 1.0906(31) 1_555 1_555 yes
C(9) H(9B) 1.0869(34) 1_555 1_555 yes
C(9) H(9C) 1.0872(26) 1_555 1_555 yes
C(10) H(10A) 1.0900(24) 1_555 1_555 yes
C(10) H(10B) 1.0801(31) 1_555 1_555 yes
C(10) H(10C) 1.0936(36) 1_555 1_555 yes
C(11) C(12) 1.5350(3) 1_555 1_555 yes
C(12) C(13) 1.5371(4) 1_555 1_555 yes
C(12) C(14) 1.5244(3) 1_555 1_555 yes
C(12) C(15) 1.5301(4) 1_555 1_555 yes
C(13) H(13A) 1.0863(28) 1_555 1_555 yes
C(13) H(13B) 1.0880(29) 1_555 1_555 yes
C(13) H(13C) 1.0876(31) 1_555 1_555 yes
C(14) H(14A) 1.0926(29) 1_555 1_555 yes
C(14) H(14B) 1.0850(25) 1_555 1_555 yes
C(14) H(14C) 1.0894(31) 1_555 1_555 yes
C(15) H(15A) 1.0871(32) 1_555 1_555 yes
C(15) H(15B) 1.0782(27) 1_555 1_555 yes
C(15) H(15C) 1.0856(29) 1_555 1_555 yes
C(16) C(17) 1.3928(4) 1_555 1_555 yes
C(16) H(16) 1.0776(3) 1_555 1_555 yes
C(17) C(18) 1.3902(6) 1_555 1_555 yes
C(17) H(17) 1.0840(4) 1_555 1_555 yes
C(18) C(19) 1.3951(6) 1_555 1_555 yes
C(18) H(18) 1.0840(3) 1_555 1_555 yes
C(19) C(20) 1.3932(4) 1_555 1_555 yes
C(19) H(19) 1.0840(4) 1_555 1_555 yes
C(20) H(20) 1.0875(3) 1_555 1_555 yes
C(16A) C(17A) 1.3786 1_555 1_555 yes
C(16A) H(16A) 1.0776 1_555 1_555 yes
C(17A) C(18A) 1.3881 1_555 1_555 yes
C(17A) H(17A) 1.0840 1_555 1_555 yes
C(18A) C(19A) 1.3934 1_555 1_555 yes
C(18A) H(18A) 1.0840 1_555 1_555 yes
C(19A) C(20A) 1.3636 1_555 1_555 yes
C(19A) H(19A) 1.0840 1_555 1_555 yes
C(20A) H(20A) 1.0875 1_555 1_555 yes
